data_7023029
loop_
_publ_author_name
'Albrecht, Carolin'
'Schneider, Eva'
'Engeser, Marianne'
'Schnakenburg, Gregor'
'Espinosa, Arturo'
'Streubel, Rainer'

_publ_section_title
;
 Synthesis and DFT calculations of spirooxaphosphirane complexes.
;
_journal_issue 24
_journal_name_full 'Dalton transactions (Cambridge, England : 2003)'
_journal_page_first 8897
_journal_page_last 8906
_journal_paper_doi 10.1039/c3dt50556a
_journal_volume 42
_journal_year 2013
_chemical_formula_moiety 'C19 H21 O6 P W'
_chemical_formula_sum 'C19 H21 O6 P W'
_chemical_formula_weight 560.18
_chemical_name_systematic
;
?
;
_space_group_IT_number 14
_symmetry_cell_setting monoclinic
_symmetry_space_group_name_Hall '-P 2ybc'
_symmetry_space_group_name_H-M 'P 1 21/c 1'
_atom_sites_solution_hydrogens geom
_atom_sites_solution_primary direct
_atom_sites_solution_secondary difmap
_audit_creation_method SHELXL-97
_cell_angle_alpha 90.00
_cell_angle_beta 96.477(2)
_cell_angle_gamma 90.00
_cell_formula_units_Z 4
_cell_length_a 11.4787(4)
_cell_length_b 14.2200(6)
_cell_length_c 12.4535(4)
_cell_measurement_reflns_used 4372
_cell_measurement_temperature 123(2)
_cell_measurement_theta_max 29.13
_cell_measurement_theta_min 1.0
_cell_volume 2019.77(13)
_computing_cell_refinement 'HKL Scalepack (Otwinowski & Minor 1997)'
_computing_data_collection 'HKL Denzo and Scalepack (Otwinowski & Minor 1997)'
_computing_data_reduction 'HKL Denzo and Scalepack (Otwinowski & Minor 1997)'
_computing_molecular_graphics 'DIAMOND (Brandenburg, 1999)'
_computing_publication_material 'SHELXL97 (Sheldrick, 1997)'
_computing_structure_refinement 'SHELXL-97 (Sheldrick, 1997)'
_computing_structure_solution 'SHELXS-97 (Sheldrick, 1990)'
_diffrn_ambient_temperature 123(2)
_diffrn_detector_area_resol_mean 9
_diffrn_measured_fraction_theta_full 0.992
_diffrn_measured_fraction_theta_max 0.992
_diffrn_measurement_device '95mm CCD camera on \k-goniostat'
_diffrn_measurement_device_type 'Nonius KappaCCD'
_diffrn_measurement_method 'CCD rotation images, thick slices'
_diffrn_radiation_monochromator 'horizonally mounted graphite crystal'
_diffrn_radiation_type MoK\a
_diffrn_radiation_wavelength 0.71073
_diffrn_reflns_av_R_equivalents 0.0483
_diffrn_reflns_av_sigmaI/netI 0.0406
_diffrn_reflns_limit_h_max 12
_diffrn_reflns_limit_h_min -14
_diffrn_reflns_limit_k_max 18
_diffrn_reflns_limit_k_min -16
_diffrn_reflns_limit_l_max 15
_diffrn_reflns_limit_l_min -15
_diffrn_reflns_number 13435
_diffrn_reflns_theta_full 27.00
_diffrn_reflns_theta_max 27.00
_diffrn_reflns_theta_min 2.86
_exptl_absorpt_coefficient_mu 5.830
_exptl_absorpt_correction_T_max 0.22242
_exptl_absorpt_correction_T_min 0.11015
_exptl_absorpt_correction_type multi-scan
_exptl_absorpt_process_details
;
R.H. Blessing, Acta Cryst. (1995), A51, 33-38
;
_exptl_crystal_colour yellow
_exptl_crystal_density_diffrn 1.842
_exptl_crystal_density_method 'not measured'
_exptl_crystal_description block
_exptl_crystal_F_000 1088
_exptl_crystal_size_max 0.60
_exptl_crystal_size_mid 0.32
_exptl_crystal_size_min 0.20
_refine_diff_density_max 1.263
_refine_diff_density_min -1.393
_refine_diff_density_rms 0.128
_refine_ls_extinction_method none
_refine_ls_goodness_of_fit_ref 1.013
_refine_ls_hydrogen_treatment constr
_refine_ls_matrix_type full
_refine_ls_number_parameters 249
_refine_ls_number_reflns 4377
_refine_ls_number_restraints 10
_refine_ls_restrained_S_all 1.017
_refine_ls_R_factor_all 0.0270
_refine_ls_R_factor_gt 0.0227
_refine_ls_shift/su_max 0.001
_refine_ls_shift/su_mean 0.000
_refine_ls_structure_factor_coef Fsqd
_refine_ls_weighting_details 'calc w=1/[\s^2^(Fo^2^)+(0.0255P)^2^+0.0000P] where P=(Fo^2^+2Fc^2^)/3'
_refine_ls_weighting_scheme calc
_refine_ls_wR_factor_gt 0.0522
_refine_ls_wR_factor_ref 0.0536
_reflns_number_gt 3888
_reflns_number_total 4377
_reflns_threshold_expression >2sigma(I)
_cod_data_source_file c3dt50556a.txt
_cod_data_source_block Greg1573
_cod_depositor_comments
;
The following automatic conversions were performed:

'_symmetry_cell_setting' value 'Monoclinic' changed to 'monoclinic'
according to /home/saulius/struct/CIF-dictionaries/cif_core.dic
dictionary named 'cif_core.dic' version 2.4.2 from
2011-04-26.

'_exptl_absorpt_correction_type' value 'Multi-Scan'
changed to 'multi-scan' according to
/home/saulius/struct/CIF-dictionaries/cif_core.dic dictionary named
'cif_core.dic' version 2.4.2 from 2011-04-26.

Automatic conversion script
Id: cif_fix_values 1891 2012-01-12 08:04:46Z andrius 
;
_cod_original_cell_volume 2019.78(13)
_cod_original_sg_symbol_H-M 'P 21/c'
_cod_database_code 7023029

loop_
_symmetry_equiv_pos_as_xyz
'x, y, z'
'-x, y+1/2, -z+1/2'
'-x, -y, -z'
'x, -y-1/2, z-1/2'

loop_
_atom_site_label
_atom_site_type_symbol
_atom_site_fract_x
_atom_site_fract_y
_atom_site_fract_z
_atom_site_U_iso_or_equiv
_atom_site_adp_type
_atom_site_occupancy
_atom_site_symmetry_multiplicity
_atom_site_calc_flag
_atom_site_refinement_flags
C1 C 0.7704(2) -0.0184(2) 0.9299(2) 0.0177(6) Uani 1 1 d .
C2 C 0.6735(3) -0.0250(2) 1.0044(2) 0.0244(7) Uani 1 1 d .
H2A H 0.6677 0.0312 1.0505 0.029 Uiso 1 1 calc R
H2B H 0.5959 -0.0423 0.9667 0.029 Uiso 1 1 calc R
C3 C 0.7391(3) -0.1070(3) 1.0625(3) 0.0372(9) Uani 1 1 d .
H3A H 0.6928 -0.1659 1.0601 0.045 Uiso 1 1 calc R
H3B H 0.7717 -0.0921 1.1376 0.045 Uiso 1 1 calc R
C4 C 0.8322(3) -0.1055(2) 0.9812(2) 0.0206(6) Uani 1 1 d .
H4A H 0.9131 -0.0936 1.0150 0.025 Uiso 1 1 calc R
H4B H 0.8292 -0.1609 0.9328 0.025 Uiso 1 1 calc R
C5 C 0.8832(2) 0.0075(2) 0.7236(2) 0.0156(6) Uani 1 1 d .
C6 C 0.9228(2) 0.0986(2) 0.6760(2) 0.0154(6) Uani 1 1 d .
C7 C 0.8903(2) 0.0969(2) 0.5684(2) 0.0184(6) Uani 1 1 d .
C8 C 0.8319(2) 0.0077(2) 0.5378(2) 0.0171(6) Uani 1 1 d .
C9 C 0.8251(2) -0.0447(2) 0.6265(2) 0.0170(6) Uani 1 1 d .
C10 C 0.9823(3) -0.0475(2) 0.7878(2) 0.0213(6) Uani 1 1 d .
H10A H 1.0122 -0.0117 0.8523 0.026 Uiso 1 1 calc R
H10B H 1.0458 -0.0577 0.7426 0.026 Uiso 1 1 calc R
H10C H 0.9524 -0.1083 0.8095 0.026 Uiso 1 1 calc R
C11 C 0.9891(3) 0.1726(2) 0.7420(3) 0.0224(6) Uani 1 1 d .
H11A H 1.0710 0.1531 0.7585 0.027 Uiso 1 1 calc R
H11B H 0.9541 0.1817 0.8095 0.027 Uiso 1 1 calc R
H11C H 0.9857 0.2318 0.7013 0.027 Uiso 1 1 calc R
C12 C 0.9097(3) 0.1735(3) 0.4885(3) 0.0285(7) Uani 1 1 d .
H12A H 0.9615 0.1502 0.4369 0.034 Uiso 1 1 calc R
H12B H 0.9459 0.2280 0.5271 0.034 Uiso 1 1 calc R
H12C H 0.8343 0.1920 0.4494 0.034 Uiso 1 1 calc R
C13 C 0.7911(3) -0.0197(3) 0.4233(2) 0.0272(7) Uani 1 1 d .
H13A H 0.8568 -0.0464 0.3897 0.033 Uiso 1 1 calc R
H13B H 0.7612 0.0359 0.3827 0.033 Uiso 1 1 calc R
H13C H 0.7285 -0.0666 0.4229 0.033 Uiso 1 1 calc R
C14 C 0.7711(3) -0.1398(2) 0.6347(3) 0.0277(8) Uani 1 1 d .
H14A H 0.7054 -0.1357 0.6783 0.033 Uiso 1 1 calc R
H14B H 0.8300 -0.1836 0.6689 0.033 Uiso 1 1 calc R
H14C H 0.7427 -0.1625 0.5622 0.033 Uiso 1 1 calc R
C15 C 0.4456(3) 0.2109(2) 0.6880(2) 0.0236(6) Uani 1 1 d U
C16 C 0.4959(3) 0.0165(2) 0.7555(2) 0.0200(6) Uani 1 1 d .
C17 C 0.5747(3) 0.1753(2) 0.8891(2) 0.0212(6) Uani 1 1 d U
C18 C 0.6947(3) 0.2494(2) 0.7103(2) 0.0204(6) Uani 1 1 d U
C19 C 0.5866(3) 0.1015(2) 0.5730(2) 0.0200(6) Uani 1 1 d U
O1 O 0.83305(17) 0.07170(14) 0.92695(15) 0.0199(4) Uani 1 1 d .
O2 O 0.3627(2) 0.25370(19) 0.6617(2) 0.0440(7) Uani 1 1 d .
O3 O 0.4466(2) -0.05121(18) 0.76788(16) 0.0329(6) Uani 1 1 d .
O4 O 0.5613(2) 0.19756(16) 0.97468(17) 0.0340(6) Uani 1 1 d .
O5 O 0.7526(2) 0.31170(16) 0.69623(19) 0.0319(5) Uani 1 1 d .
O6 O 0.5748(2) 0.08795(17) 0.48318(16) 0.0300(5) Uani 1 1 d .
P P 0.76482(6) 0.04447(5) 0.80509(5) 0.01422(15) Uani 1 1 d .
W W 0.589888(9) 0.135486(8) 0.734031(8) 0.01397(5) Uani 1 1 d U

loop_
_atom_site_aniso_label
_atom_site_aniso_U_11
_atom_site_aniso_U_22
_atom_site_aniso_U_33
_atom_site_aniso_U_23
_atom_site_aniso_U_13
_atom_site_aniso_U_12
C1 0.0215(14) 0.0167(15) 0.0153(13) 0.0014(12) 0.0042(11) -0.0005(12)
C2 0.0292(16) 0.0277(18) 0.0179(14) 0.0033(13) 0.0097(13) 0.0050(14)
C3 0.0299(18) 0.045(2) 0.038(2) 0.0240(19) 0.0113(16) 0.0062(17)
C4 0.0205(15) 0.0223(16) 0.0185(14) 0.0059(13) -0.0006(12) 0.0025(13)
C5 0.0175(13) 0.0155(15) 0.0146(12) -0.0006(12) 0.0049(11) 0.0016(11)
C6 0.0135(13) 0.0126(14) 0.0210(14) -0.0014(12) 0.0061(11) 0.0005(11)
C7 0.0180(14) 0.0180(16) 0.0201(14) 0.0017(13) 0.0071(12) 0.0008(12)
C8 0.0139(13) 0.0222(16) 0.0156(13) -0.0025(12) 0.0042(11) 0.0026(12)
C9 0.0157(13) 0.0169(15) 0.0195(14) -0.0077(12) 0.0061(11) -0.0003(12)
C10 0.0225(15) 0.0205(16) 0.0214(14) 0.0018(13) 0.0045(12) 0.0043(13)
C11 0.0233(15) 0.0164(16) 0.0278(15) -0.0024(14) 0.0041(13) -0.0033(13)
C12 0.0336(18) 0.0283(19) 0.0247(16) 0.0094(15) 0.0081(14) -0.0008(15)
C13 0.0250(16) 0.041(2) 0.0163(13) -0.0065(14) 0.0059(12) 0.0000(15)
C14 0.0367(19) 0.0205(18) 0.0265(17) -0.0066(13) 0.0067(15) -0.0046(13)
C15 0.0252(13) 0.0255(17) 0.0199(13) -0.0048(12) 0.0024(11) 0.0066(12)
C16 0.0221(15) 0.0251(17) 0.0130(13) -0.0016(13) 0.0027(12) -0.0013(14)
C17 0.0248(15) 0.0197(16) 0.0196(11) -0.0024(12) 0.0046(11) 0.0039(13)
C18 0.0248(13) 0.0147(14) 0.0217(14) 0.0005(11) 0.0029(12) 0.0043(11)
C19 0.0223(14) 0.0188(15) 0.0197(12) -0.0024(12) 0.0061(12) 0.0030(12)
O1 0.0269(11) 0.0169(11) 0.0156(9) -0.0017(8) 0.0010(8) -0.0015(9)
O2 0.0363(14) 0.0497(17) 0.0442(14) -0.0050(13) -0.0032(12) 0.0248(13)
O3 0.0404(13) 0.0342(15) 0.0245(12) 0.0041(10) 0.0050(10) -0.0158(12)
O4 0.0529(15) 0.0284(14) 0.0229(11) -0.0099(10) 0.0135(11) 0.0000(12)
O5 0.0285(12) 0.0193(12) 0.0480(14) 0.0037(11) 0.0050(11) -0.0025(10)
O6 0.0374(13) 0.0356(14) 0.0167(10) -0.0039(10) 0.0024(9) 0.0058(11)
P 0.0169(3) 0.0137(4) 0.0126(3) 0.0005(3) 0.0039(3) 0.0012(3)
W 0.01620(7) 0.01372(8) 0.01252(7) -0.00046(4) 0.00398(5) 0.00250(4)

loop_
_atom_type_symbol
_atom_type_description
_atom_type_scat_dispersion_real
_atom_type_scat_dispersion_imag
_atom_type_scat_source
C C 0.0033 0.0016 'International Tables Vol C Tables 4.2.6.8 and 6.1.1.4'
H H 0.0000 0.0000 'International Tables Vol C Tables 4.2.6.8 and 6.1.1.4'
O O 0.0106 0.0060 'International Tables Vol C Tables 4.2.6.8 and 6.1.1.4'
P P 0.1023 0.0942 'International Tables Vol C Tables 4.2.6.8 and 6.1.1.4'
W W -0.8490 6.8722 'International Tables Vol C Tables 4.2.6.8 and 6.1.1.4'

loop_
_geom_angle_atom_site_label_1
_geom_angle_atom_site_label_2
_geom_angle_atom_site_label_3
_geom_angle
O1 C1 C2 117.3(2)
O1 C1 C4 120.7(2)
C2 C1 C4 91.8(2)
O1 C1 P 60.84(13)
C2 C1 P 126.9(2)
C4 C1 P 137.5(2)
C3 C2 C1 88.9(2)
C3 C2 H2A 113.8
C1 C2 H2A 113.8
C3 C2 H2B 113.8
C1 C2 H2B 113.8
H2A C2 H2B 111.1
C2 C3 C4 91.1(2)
C2 C3 H3A 113.4
C4 C3 H3A 113.4
C2 C3 H3B 113.4
C4 C3 H3B 113.4
H3A C3 H3B 110.7
C1 C4 C3 87.9(2)
C1 C4 H4A 114.0
C3 C4 H4A 114.0
C1 C4 H4B 114.0
C3 C4 H4B 114.0
H4A C4 H4B 111.2
C9 C5 C6 103.4(2)
C9 C5 C10 113.7(2)
C6 C5 C10 113.8(2)
C9 C5 P 106.97(18)
C6 C5 P 104.00(18)
C10 C5 P 113.92(18)
C7 C6 C11 128.8(3)
C7 C6 C5 108.1(2)
C11 C6 C5 123.0(2)
C6 C7 C8 110.0(3)
C6 C7 C12 126.7(3)
C8 C7 C12 123.4(3)
C9 C8 C7 109.5(2)
C9 C8 C13 126.6(3)
C7 C8 C13 123.9(3)
C8 C9 C14 128.4(3)
C8 C9 C5 109.0(2)
C14 C9 C5 122.7(3)
C5 C10 H10A 109.5
C5 C10 H10B 109.5
H10A C10 H10B 109.5
C5 C10 H10C 109.5
H10A C10 H10C 109.5
H10B C10 H10C 109.5
C6 C11 H11A 109.5
C6 C11 H11B 109.5
H11A C11 H11B 109.5
C6 C11 H11C 109.5
H11A C11 H11C 109.5
H11B C11 H11C 109.5
C7 C12 H12A 109.5
C7 C12 H12B 109.5
H12A C12 H12B 109.5
C7 C12 H12C 109.5
H12A C12 H12C 109.5
H12B C12 H12C 109.5
C8 C13 H13A 109.5
C8 C13 H13B 109.5
H13A C13 H13B 109.5
C8 C13 H13C 109.5
H13A C13 H13C 109.5
H13B C13 H13C 109.5
C9 C14 H14A 109.5
C9 C14 H14B 109.5
H14A C14 H14B 109.5
C9 C14 H14C 109.5
H14A C14 H14C 109.5
H14B C14 H14C 109.5
O2 C15 W 179.7(3)
O3 C16 W 178.0(3)
O4 C17 W 177.2(3)
O5 C18 W 179.3(3)
O6 C19 W 173.1(3)
C1 O1 P 68.95(14)
O1 P C1 50.21(12)
O1 P C5 105.31(11)
C1 P C5 112.07(13)
O1 P W 118.86(8)
C1 P W 121.48(9)
C5 P W 124.56(9)
C15 W C17 88.05(12)
C15 W C16 92.83(13)
C17 W C16 90.21(12)
C15 W C19 85.61(12)
C17 W C19 173.55(11)
C16 W C19 88.89(12)
C15 W C18 90.87(12)
C17 W C18 91.78(12)
C16 W C18 175.85(11)
C19 W C18 89.53(12)
C15 W P 175.66(8)
C17 W P 87.66(9)
C16 W P 86.49(9)
C19 W P 98.66(9)
C18 W P 89.95(8)

loop_
_geom_bond_atom_site_label_1
_geom_bond_atom_site_label_2
_geom_bond_distance
C1 O1 1.472(3)
C1 C2 1.530(4)
C1 C4 1.531(4)
C1 P 1.788(3)
C2 C3 1.526(5)
C2 H2A 0.9900
C2 H2B 0.9900
C3 C4 1.553(4)
C3 H3A 0.9900
C3 H3B 0.9900
C4 H4A 0.9900
C4 H4B 0.9900
C5 C9 1.508(4)
C5 C6 1.516(4)
C5 C10 1.530(4)
C5 P 1.861(3)
C6 C7 1.349(4)
C6 C11 1.490(4)
C7 C8 1.464(4)
C7 C12 1.509(4)
C8 C9 1.343(4)
C8 C13 1.501(4)
C9 C14 1.496(4)
C10 H10A 0.9800
C10 H10B 0.9800
C10 H10C 0.9800
C11 H11A 0.9800
C11 H11B 0.9800
C11 H11C 0.9800
C12 H12A 0.9800
C12 H12B 0.9800
C12 H12C 0.9800
C13 H13A 0.9800
C13 H13B 0.9800
C13 H13C 0.9800
C14 H14A 0.9800
C14 H14B 0.9800
C14 H14C 0.9800
C15 O2 1.146(4)
C15 W 2.002(3)
C16 O3 1.136(4)
C16 W 2.041(3)
C17 O4 1.139(3)
C17 W 2.039(3)
C18 O5 1.132(4)
C18 W 2.059(3)
C19 O6 1.128(3)
C19 W 2.059(3)
O1 P 1.673(2)
P W 2.4677(7)

loop_
_geom_torsion_atom_site_label_1
_geom_torsion_atom_site_label_2
_geom_torsion_atom_site_label_3
_geom_torsion_atom_site_label_4
_geom_torsion
O1 C1 C2 C3 -121.9(3)
C4 C1 C2 C3 4.3(3)
P C1 C2 C3 165.4(3)
C1 C2 C3 C4 -4.2(3)
O1 C1 C4 C3 119.3(3)
C2 C1 C4 C3 -4.2(3)
P C1 C4 C3 -161.7(3)
C2 C3 C4 C1 4.2(3)
C9 C5 C6 C7 0.4(3)
C10 C5 C6 C7 124.2(3)
P C5 C6 C7 -111.3(2)
C9 C5 C6 C11 -178.0(2)
C10 C5 C6 C11 -54.1(3)
P C5 C6 C11 70.4(3)
C11 C6 C7 C8 177.0(3)
C5 C6 C7 C8 -1.2(3)
C11 C6 C7 C12 -2.9(5)
C5 C6 C7 C12 178.9(3)
C6 C7 C8 C9 1.8(3)
C12 C7 C8 C9 -178.4(3)
C6 C7 C8 C13 -176.3(3)
C12 C7 C8 C13 3.6(4)
C7 C8 C9 C14 178.9(3)
C13 C8 C9 C14 -3.1(5)
C7 C8 C9 C5 -1.5(3)
C13 C8 C9 C5 176.5(3)
C6 C5 C9 C8 0.7(3)
C10 C5 C9 C8 -123.2(3)
P C5 C9 C8 110.1(2)
C6 C5 C9 C14 -179.7(3)
C10 C5 C9 C14 56.4(3)
P C5 C9 C14 -70.2(3)
C2 C1 O1 P -119.1(2)
C4 C1 O1 P 130.6(2)
C1 O1 P C5 -106.20(16)
C1 O1 P W 108.48(13)
C2 C1 P O1 103.7(3)
C4 C1 P O1 -104.8(3)
O1 C1 P C5 91.89(16)
C2 C1 P C5 -164.4(3)
C4 C1 P C5 -13.0(4)
O1 C1 P W -103.10(12)
C2 C1 P W 0.7(3)
C4 C1 P W 152.1(3)
C9 C5 P O1 163.25(18)
C6 C5 P O1 -87.73(19)
C10 C5 P O1 36.7(2)
C9 C5 P C1 110.5(2)
C6 C5 P C1 -140.50(19)
C10 C5 P C1 -16.1(3)
C9 C5 P W -54.0(2)
C6 C5 P W 55.0(2)
C10 C5 P W 179.46(17)
O2 C15 W C17 -89(51)
O2 C15 W C16 1(51)
O2 C15 W C19 89(51)
O2 C15 W C18 179(100)
O2 C15 W P -80(51)
O4 C17 W C15 33(6)
O4 C17 W C16 -60(6)
O4 C17 W C19 22(6)
O4 C17 W C18 124(6)
O4 C17 W P -146(6)
O3 C16 W C15 173(7)
O3 C16 W C17 -99(7)
O3 C16 W C19 88(7)
O3 C16 W C18 20(8)
O3 C16 W P -11(7)
O6 C19 W C15 -2(2)
O6 C19 W C17 9(3)
O6 C19 W C16 91(2)
O6 C19 W C18 -93(2)
O6 C19 W P 177(2)
O5 C18 W C15 -102(24)
O5 C18 W C17 170(100)
O5 C18 W C16 51(24)
O5 C18 W C19 -16(24)
O5 C18 W P 82(24)
O1 P W C15 -29.1(12)
C1 P W C15 29.6(12)
C5 P W C15 -167.3(12)
O1 P W C17 -19.94(12)
C1 P W C17 38.76(15)
C5 P W C17 -158.16(14)
O1 P W C16 -110.30(11)
C1 P W C16 -51.59(14)
C5 P W C16 111.49(14)
O1 P W C19 161.37(12)
C1 P W C19 -139.93(14)
C5 P W C19 23.15(14)
O1 P W C18 71.84(12)
C1 P W C18 130.55(14)
C5 P W C18 -66.37(14)
